data_2100803
loop_
_publ_author_name
'Venugopalan, P.'
'Venkatesan, K.'

_publ_section_title
;
 Solid-state photobehaviour and crystal packing of
 <i>o</i>-chlorobenzylidene-<small>DL</small>-piperitone: influence of
 molecular topology on photobehaviour
;
_journal_issue 4
_journal_name_full 'Acta Crystallographica Section B'
_journal_page_first 532
_journal_page_last 537
_journal_paper_doi 10.1107/S0108768192002167
_journal_volume 48
_journal_year 1992
_chemical_formula_sum 'C17 H19 Cl O'
_chemical_formula_weight 274.7
_space_group_IT_number 2
_space_group_name_Hall '-P 1'
_space_group_name_H-M_alt 'P -1'
_symmetry_cell_setting triclinic
_symmetry_space_group_name_Hall '-P 1'
_symmetry_space_group_name_H-M 'P -1'
_cell_angle_alpha 100.680(10)
_cell_angle_beta 113.580(10)
_cell_angle_gamma 104.50(2)
_cell_formula_units_Z 4
_cell_length_a 11.154(3)
_cell_length_b 12.685(2)
_cell_length_c 12.713(2)
_cell_volume 1511.2(6)
_diffrn_radiation_type Cu
_diffrn_radiation_wavelength 1.5418
_exptl_absorpt_coefficient_mu 2.16
_exptl_crystal_density_diffrn 1.215
_exptl_crystal_density_meas 1.22
_exptl_crystal_F_000 584
_cod_data_source_file li0118.cif
_cod_data_source_block li0118a
_cod_original_cell_volume 1511.1(6)
_cod_original_formula_sum 'C17 H19 Cl1 O1'
_cod_database_code 2100803

loop_
_space_group_symop_id
_space_group_symop_operation_xyz
1 x,y,z
2 -x,-y,-z

loop_
_atom_site_label
_atom_site_fract_x
_atom_site_fract_y
_atom_site_fract_z
_atom_site_U_iso_or_equiv
Cl(1) .11920(10) .72070(10) .55600(10) .0930(5)
O(1) -.1268(3) 1.1578(3) .1159(3) .125(2)
C(1) -.1392(3) .7236(2) .4156(3) .0643(14)
C(2) -.0625(3) .6705(3) .4901(3) .0696(15)
C(3) -.1270(5) .5768(3) .5139(4) .088(2)
C(4) -.2704(5) .5346(3) .4645(4) .096(2)
C(5) -.3498(5) .5851(3) .3917(4) .091(2)
C(6) -.2840(4) .6782(3) .3686(3) .0778(17)
C(7) -.0696(4) .8205(3) .3881(3) .0669(15)
C(8) -.1289(3) .8751(3) .3155(3) .0683(15)
C(9) -.0539(3) .9690(3) .2884(2) .0619(14)
C(10) .1024(3) 1.0085(3) .3428(3) .0680(16)
C(11) .1588(4) 1.0732(3) .2735(4) .0761(17)
C(12) .1021(4) 1.1674(3) .2489(3) .0752(18)
C(13) -.0565(4) 1.1172(3) .1853(3) .084(2)
C(14) -.1234(4) 1.0209(3) .2159(3) .0818(19)
C(15) .1607(4) 1.2385(3) .1838(3) .0776(18)
C(16) .1350(5) 1.1672(4) .0629(3) .090(2)
C(17) .3165(6) 1.3121(5) .2639(4) .116(3)
H(3) -.081(4) .544(4) .568(4) ?
H(4) -.313(3) .473(3) .481(3) ?
H(5) -.453(4) .557(3) .353(3) ?
H(6) -.335(3) .714(3) .320(3) ?
H(7) .022(4) .838(3) .419(3) ?
H(8) -.228(3) .855(2) .275(3) ?
H(101) .148(4) 1.055(3) .429(3) ?
H(102) .131(3) .948(3) .343(3) ?
H(111) .118(4) 1.016(3) .187(3) ?
H(112) .268(4) 1.112(2) .326(3) ?
H(12) .131(4) 1.222(3) .337(3) ?
H(14) -.228(3) .989(2) .177(3) ?
H(15) .117(4) 1.300(3) .189(3) ?
H(161) .201(4) 1.117(3) .075(3) ?
H(162) .163(4) 1.223(3) .022(3) ?
H(163) .019(5) 1.117(4) .008(4) ?
H(171) .353(4) 1.361(3) .218(3) ?
H(172) .332(5) 1.361(4) .352(5) ?
H(173) .374(6) 1.261(5) .264(5) ?
Cl(1') .43020(10) .76000(10) .46910(10) .1275(8)
O(1') -.3992(2) .3886(2) -.1559(2) .0822(11)
C(1') .2951(3) .8046(3) .2597(3) .0887(17)
C(2') .4204(4) .8347(3) .3664(3) .116(3)
C(3') .5400(5) .9202(4) .3916(5) .118(3)
C(4') .5379(5) .9801(4) .3135(6) .102(3)
C(5') .4182(5) .9543(3) .2078(5) .0800(18)
C(6') .2980(4) .8680(3) .1828(4) .0684(15)
C(7') .1692(3) .7105(3) .2332(3) .0714(16)
C(8') .0512(3) .6637(3) .1289(3) .0680(15)
C(9') -.0711(3) .5678(2) .1008(2) .0599(13)
C(10') -.0753(4) .5132(3) .1946(3) .0788(17)
C(11') -.2254(4) .4444(4) .1652(3) .086(2)
C(12') -.3064(3) .3593(3) .0368(3) .0694(15)
C(13') -.3045(3) .4224(3) -.0521(3) .0648(14)
C(14') -.1805(3) .5243(3) -.0117(3) .0653(14)
C(15') -.4535(3) .2784(3) .0019(4) .0777(18)
C(16') -.5522(5) .3415(5) .0032(6) .099(3)
C(17') -.4475(6) .1993(5) .0794(6) .118(3)
H(3') .627(6) .937(4) .469(5) ?
H(4') .619(5) 1.028(4) .318(4) ?
H(5') .415(4) .985(3) .148(3) ?
H(6') .219(4) .850(2) .110(3) ?
H(7') .176(3) .681(3) .293(3) ?
H(8') .050(3) .688(2) .061(3) ?
H(101') -.035(4) .567(3) .273(3) ?
H(102') -.0091(4) .456(3) .198(3) ?
H(111') -.279(4) .499(4) .164(4) ?
H(112') -.222(4) .402(3) .223(3) ?
H(12') -.245(3) .314(3) .033(3) ?
H(14') -.177(3) .554(2) -.074(2) ?
H(15') -.492(4) .230(3) -.087(3) ?
H(161') -.521(5) .385(4) .086(4) ?
H(162') -.559(4) .391(4) -.054(4) ?
H(163') -.630(5) .293(4) -.013(4) .116(15)
H(171') -.538(4) .148(3) .049(3) ?
H(172') -.424(5) .253(4) .166(4) ?
H(173') -.381(6) .154(4) .071(5) ?

loop_
_geom_angle_atom_site_label_1
_geom_angle_atom_site_label_2
_geom_angle_atom_site_label_3
_geom_angle
C(2) C(1) C(6) 116.4(3)
C(2) C(1) C(7) 121.3(3)
C(6) C(1) C(7) 122.3(3)
Cl(1) C(2) C(1) 120.7(3)
Cl(1) C(2) C(3) 117.4(3)
C(1) C(2) C(3) 121.9(4)
C(2) C(3) C(4) 119.5(4)
C(3) C(4) C(5) 120.5(5)
C(4) C(5) C(6) 119.4(4)
C(1) C(6) C(5) 122.3(4)
C(1) C(7) C(8) 127.7(4)
C(7) C(8) C(9) 125.2(3)
C(8) C(9) C(10) 119.7(3)
C(8) C(9) C(14) 120.6(3)
C(10) C(9) C(14) 119.7(3)
C(9) C(10) C(11) 112.8(3)
C(10) C(11) C(12) 113.1(4)
C(11) C(12) C(13) 109.3(3)
C(11) C(12) C(15) 115.0(3)
C(13) C(12) C(15) 112.7(3)
O(1) C(13) C(12) 121.9(4)
O(1) C(13) C(14) 120.7(4)
C(12) C(13) C(14) 117.4(3)
C(9) C(14) C(13) 124.4(4)
C(12) C(15) C(16) 113.2(3)
C(12) C(15) C(17) 111.8(4)
C16) C(15) C(17) 111.0(4)
C(2') C(1') C(6') 116.4(4)
C(2') C(1') C(7') 120.8(3)
C(6') C(1') C(7') 122.8(3)
Cl(1') C(2') C(1') 120.6(3)
Cl(1') C(2') C(3') 117.5(4)
C(1') C(2') C(3') 121.8(4)
C(2') C(3') C(4') 119.7(5)
C(3') C(4') C(5') 120.9(6)
C(4') C(5') C(6') 119.2(5)
C(1') C(6') C(5') 122.0(4)
C(1') C(7') C(8') 126.2(3)
C(7') C(8') C(9') 126.4(3)
C(8') C(9') C(10') 120.5(3)
C(8') C(9') C(14') 120.0(3)
C(10') C(9') C(14') 119.4(3)
C(9') C(10') C(11') 112.4(3)
C(10') C(11') C(12') 111.3(3)
C(11') C(12') C(13') 109.6(3)
C(11') C(12') C(15') 115.6(3)
C(13') C(12') C(15') 113.2(3)
O(1') C(13') C(12') 122.2(3)
O(1') C(13') C(14') 120.2(3)
C(12') C(13') C(14') 117.5(3)
C(9') C(14') C(13') 124.4(3)
C(12') C(15') C(16') 113.0(4)
C(12') C(15') C(17') 111.4(4)
C(16') C(15') C(17') 111.8(4)

loop_
_geom_bond_atom_site_label_1
_geom_bond_atom_site_label_2
_geom_bond_distance
Cl(1) C(2) 1.736(4)
O(1) C(13) 1.214(5)
C(1) C(2) 1.400(5)
C(1) C(6) 1.390(6)
C(1) C(7) 1.461(5)
C(2) C(3) 1.379(6)
C(3) C(4) 1.371(8)
C(4) C(5) 1.378(7)
C(5) C(6) 1.373(6)
C(7) C(8) 1.321(5)
C(8) C(9) 1.457(5)
C(9) C(10) 1.496(5)
C(9) C(14) 1.339(5)
C(10) C(11) 1.516(6)
C(11) C(12) 1.511(6)
C(12) C(13) 1.513(6)
C(12) C(15) 1.529(6)
C(13) C(14) 1.467(6)
C(15) C(16) 1.505(5)
C(15) C(17) 1.532(8)
Cl(1') C(2') 1.735(4)
O(1') C(13') 1.221(4)
C(1') C(2') 1.401(5)
C(1') C(6') 1.381(6)
C(1') C(7') 1.464(5)
C(2') C(3') 1.365(7)
C(3') C(4') 1.354(8)
C(4') C(5') 1.370(9)
C(5') C(6') 1.375(7)
C(7') C(8') 1.328(5)
C(8') C(9') 1.445(5)
C(9') C(10') 1.496(4)
C(9') C(14') 1.346(4)
C(10') C(11') 1.533(7)
C(11') C(12') 1.525(5)
C(12') C(13') 1.505(5)
C(12') C(15') 1.532(6)
C(13') C(14') 1.462(5)
C(15') C(16') 1.517(8)
C(15') C(17') 1.526(8)
C(3) H(3) 0.92(4)
C(4) H(4) 0.91(4)
C(5) H(5) 0.98(4)
C(6) H(6) 0.93(4)
C(7) H(7) 0.89(4)
C(8) H(8) 0.96(4)
C(10) H(101) 0.99(4)
C(10) H(102) 0.91(4)
C(11) H(111) 1.04(4)
C(11) H(112) 1.04(4)
C(12) H(12) 1.07(4)
C(14) H(14) 1.00(4)
C(15) H(15) 1.03(5)
C(16) H(161) 1.07(5)
C(16) H(162) 1.01(4)
C(16) H(163) 1.12(5)
C(17) H(171) 1.04(4)
C(17) H(172) 1.10(6)
C(17) H(173) 1.02(7)
C(3') H(3') 1.01(6)
C(4') H(4') 0.92(6)
C(5') H(5') 0.91(4)
C(6') H(6') 0.92(3)
C(7') H(7') 0.89(3)
C(8') H(8') 0.96(3)
C(10') H(101') 0.95(3)
C(10') H(102') 1.15(5)
C(11') H(111') 1.03(5)
C(11') H(112') 0.98(4)
C(12') H(12') 1.01(4)
C(14') H(14') 0.94(3)
C(15') H(15') 1.03(4)
C(16') H(161') 0.96(5)
C(16') H(162') 1.04(4)
C(16') H(163') 0.85(5)
C(17') H(171') 0.93(5)
C(17') H(172') 1.08(5)
C(17') H(173') 1.08(7)
